data_4112938
loop_
_publ_author_name
'Danuta Dobrzy\'nska'
'Lucjan B. Jerzykiewicz'

_publ_section_title
;
 Adenine Ribbon with Watson-Crick and Hoogsteen Motifs as the
 "Double-Sided Adhesive Tape" in the Supramolecular Structure of Adenine
 and Metal Carboxylate
;
_journal_name_full 'Journal of the American Chemical Society'
_journal_page_first 11118
_journal_page_last 11119
_journal_paper_doi 10.1021/ja0470113
_journal_volume 126
_journal_year 2004
_chemical_formula_moiety 'C20 H16 Mn N2 O6, 2(C5 H5 N5)'
_chemical_formula_sum 'C30 H26 Mn N12 O6'
_chemical_formula_weight 705.57
_chemical_name_systematic
;
 ?
;
_space_group_IT_number 14
_symmetry_cell_setting monoclinic
_symmetry_Int_Tables_number 14
_symmetry_space_group_name_Hall '-P 2yn'
_symmetry_space_group_name_H-M 'P 1 21/n 1'
_atom_sites_solution_hydrogens geom
_atom_sites_solution_primary direct
_atom_sites_solution_secondary difmap
_audit_creation_method SHELXL-97
_cell_angle_alpha 90.00
_cell_angle_beta 110.30(10)
_cell_angle_gamma 90.00
_cell_formula_units_Z 2
_cell_length_a 7.161(2)
_cell_length_b 28.055(6)
_cell_length_c 7.651(2)
_cell_measurement_reflns_used 30
_cell_measurement_temperature 100(1)
_cell_measurement_theta_max 15
_cell_measurement_theta_min 8
_cell_volume 1441.6(11)
_computing_cell_refinement 'Kuma KM4 software 1996'
_computing_data_collection 'Kuma KM4 software 1996'
_computing_data_reduction 'Kuma KM4 software 1996'
_computing_molecular_graphics
;
Fig. 1 in SHELXTL-NT V5.1, Bruker AXS 1999
Fig. 2 -6 in Mercury  Ref. New software for searching the Cambridge Structural
Database and visualising crystal structures 
I. J. Bruno, J. C. Cole, P. R. Edgington, M. K. Kessler, C. F. Macrae, 
P. McCabe, J. Pearson and R. Taylor, Acta Crystallogr., B58, 389-397, 2002 
;
_computing_publication_material 'SHELXTL-NT V5.1, Bruker AXS 1999'
_computing_structure_refinement 'SHELXL-97 (Sheldrick, 1997)'
_computing_structure_solution 'SHELXS-97 (Sheldrick, 1990)'
_diffrn_ambient_temperature 100(1)
_diffrn_measured_fraction_theta_full 0.685
_diffrn_measured_fraction_theta_max 0.685
_diffrn_measurement_device_type 'Kuma KM4 automatic diffractometer'
_diffrn_measurement_method 'profile data from omega-2theta scans'
_diffrn_radiation_monochromator graphite
_diffrn_radiation_source 'fine-focus sealed tube'
_diffrn_radiation_type MoK\a
_diffrn_radiation_wavelength 0.71073
_diffrn_reflns_av_R_equivalents 0.0355
_diffrn_reflns_av_sigmaI/netI 0.0418
_diffrn_reflns_limit_h_max 7
_diffrn_reflns_limit_h_min 0
_diffrn_reflns_limit_k_max 33
_diffrn_reflns_limit_k_min 0
_diffrn_reflns_limit_l_max 8
_diffrn_reflns_limit_l_min -9
_diffrn_reflns_number 1853
_diffrn_reflns_theta_full 25.14
_diffrn_reflns_theta_max 25.14
_diffrn_reflns_theta_min 2.90
_diffrn_standards_decay_% 2.5
_diffrn_standards_interval_time 100
_diffrn_standards_number 3
_exptl_absorpt_coefficient_mu 0.529
_exptl_absorpt_correction_T_max 0.7600
_exptl_absorpt_correction_T_min 0.3337
_exptl_absorpt_correction_type refdelf
_exptl_absorpt_process_details
;
Sheldrick, G.M. (anon) SHELX97 Release 97-2 (1998)
I/sigma threshold for reflections     =   5.000
Delta(U)/lambda**2                    =   0.000
Highest even order spherical harmonic =       6
Highest odd  order spherical harmonic =       3

;
_exptl_crystal_colour 'pale yellow'
_exptl_crystal_density_diffrn 1.625
_exptl_crystal_description plate
_exptl_crystal_F_000 726
_exptl_crystal_size_max 0.6
_exptl_crystal_size_mid 0.5
_exptl_crystal_size_min 0.2
_refine_diff_density_max 0.526
_refine_diff_density_min -0.553
_refine_diff_density_rms 0.105
_refine_ls_extinction_method none
_refine_ls_goodness_of_fit_ref 1.107
_refine_ls_hydrogen_treatment mixed
_refine_ls_matrix_type full
_refine_ls_number_parameters 243
_refine_ls_number_reflns 1767
_refine_ls_number_restraints 0
_refine_ls_restrained_S_all 1.107
_refine_ls_R_factor_all 0.0728
_refine_ls_R_factor_gt 0.0454
_refine_ls_shift/su_max 0.040
_refine_ls_shift/su_mean 0.005
_refine_ls_structure_factor_coef Fsqd
_refine_ls_weighting_details 'calc w=1/[\s^2^(Fo^2^)+(0.1170P)^2^+0.0000P] where P=(Fo^2^+2Fc^2^)/3'
_refine_ls_weighting_scheme calc
_refine_ls_wR_factor_gt 0.1310
_refine_ls_wR_factor_ref 0.1528
_reflns_number_gt 1320
_reflns_number_total 1767
_reflns_threshold_expression >2sigma(I)
_cod_data_source_file ja0470113si20040521_044857.cif
_cod_data_source_block "'C20H16MnN2O6,2(C5H5N5)'"
_cod_original_cell_volume 1441.6(6)
_cod_original_sg_symbol_H-M 'P 21/n'
_cod_database_code 4112938

loop_
_symmetry_equiv_pos_as_xyz
'x, y, z'
'-x+1/2, y+1/2, -z+1/2'
'-x, -y, -z'
'x-1/2, -y-1/2, z-1/2'

loop_
_atom_site_label
_atom_site_type_symbol
_atom_site_fract_x
_atom_site_fract_y
_atom_site_fract_z
_atom_site_U_iso_or_equiv
_atom_site_adp_type
_atom_site_occupancy
_atom_site_symmetry_multiplicity
_atom_site_calc_flag
_atom_site_refinement_flags
Mn Mn 0.0000 0.0000 0.5000 0.0151(4) Uani 1 2 d S
O1 O 0.2612(5) 0.01941(12) 0.4333(5) 0.0209(8) Uani 1 1 d .
O11 O 0.1737(5) -0.02468(10) 0.7790(4) 0.0185(8) Uani 1 1 d .
O12 O 0.2940(5) -0.00377(10) 1.0796(4) 0.0207(8) Uani 1 1 d .
N11 N 0.0574(5) 0.06758(13) 0.6901(5) 0.0152(9) Uani 1 1 d .
C11 C 0.2201(6) 0.00551(16) 0.9101(6) 0.0160(10) Uani 1 1 d .
C12 C 0.1841(6) 0.05791(16) 0.8580(6) 0.0155(10) Uani 1 1 d .
C13 C 0.2797(7) 0.09304(16) 0.9908(6) 0.0177(10) Uani 1 1 d .
H13 H 0.3659 0.0845 1.1086 0.021 Uiso 1 1 calc R
C14 C 0.2427(7) 0.13981(16) 0.9424(6) 0.0183(11) Uani 1 1 d .
H14 H 0.3084 0.1636 1.0257 0.022 Uiso 1 1 calc R
C15 C 0.1050(7) 0.15207(16) 0.7663(6) 0.0159(10) Uani 1 1 d .
C16 C 0.0553(7) 0.19951(16) 0.7083(6) 0.0185(11) Uani 1 1 d .
H16 H 0.1136 0.2245 0.7889 0.022 Uiso 1 1 calc R
C17 C -0.0775(7) 0.20915(17) 0.5351(6) 0.0176(10) Uani 1 1 d .
H17 H -0.1068 0.2406 0.4970 0.021 Uiso 1 1 calc R
C18 C -0.1704(7) 0.17162(16) 0.4134(6) 0.0189(11) Uani 1 1 d .
H18 H -0.2622 0.1787 0.2963 0.023 Uiso 1 1 calc R
C19 C -0.1280(7) 0.12509(17) 0.4645(6) 0.0184(11) Uani 1 1 d .
H19 H -0.1913 0.1008 0.3829 0.022 Uiso 1 1 calc R
C20 C 0.0124(7) 0.11399(15) 0.6415(6) 0.0149(10) Uani 1 1 d .
N1 N 0.3660(5) 0.19321(13) 0.4654(5) 0.0163(9) Uani 1 1 d .
N3 N 0.4242(6) 0.10952(13) 0.5414(5) 0.0177(9) Uani 1 1 d .
N7 N 0.7451(6) 0.17384(13) 0.9345(5) 0.0167(9) Uani 1 1 d .
N9 N 0.6741(5) 0.09751(14) 0.8497(5) 0.0168(9) Uani 1 1 d .
N10 N 0.5361(6) 0.25421(13) 0.6607(5) 0.0177(9) Uani 1 1 d .
C6 C 0.5043(6) 0.20752(16) 0.6294(6) 0.0156(10) Uani 1 1 d .
C2 C 0.3368(7) 0.14646(16) 0.4348(6) 0.0164(10) Uani 1 1 d .
H2 H 0.2404 0.1384 0.3213 0.020 Uiso 1 1 calc R
C4 C 0.5587(6) 0.12468(16) 0.7031(5) 0.0153(10) Uani 1 1 d .
C8 C 0.7780(7) 0.12909(16) 0.9814(6) 0.0170(10) Uani 1 1 d .
H8 H 0.8663 0.1196 1.0970 0.020 Uiso 1 1 calc R
C5 C 0.6043(7) 0.17167(16) 0.7553(6) 0.0147(10) Uani 1 1 d .
H11 H 0.314(7) 0.0516(19) 0.460(6) 0.022(13) Uiso 1 1 d .
H12 H 0.263(7) 0.0155(17) 0.322(8) 0.023(13) Uiso 1 1 d .
H101 H 0.450(8) 0.2746(18) 0.564(7) 0.028(13) Uiso 1 1 d .
H102 H 0.638(7) 0.2637(14) 0.763(6) 0.005(10) Uiso 1 1 d .
H9 H 0.673(9) 0.058(2) 0.866(8) 0.059(19) Uiso 1 1 d .

loop_
_atom_site_aniso_label
_atom_site_aniso_U_11
_atom_site_aniso_U_22
_atom_site_aniso_U_33
_atom_site_aniso_U_23
_atom_site_aniso_U_13
_atom_site_aniso_U_12
Mn 0.0127(6) 0.0226(6) 0.0081(5) -0.0010(4) 0.0011(4) -0.0008(4)
O1 0.0212(19) 0.027(2) 0.0178(19) -0.0070(13) 0.0104(15) -0.0086(15)
O11 0.0207(19) 0.0217(18) 0.0094(15) 0.0015(11) 0.0006(13) -0.0013(13)
O12 0.027(2) 0.0240(18) 0.0064(15) 0.0000(12) 0.0005(13) 0.0030(14)
N11 0.009(2) 0.027(2) 0.0098(18) -0.0014(14) 0.0035(15) 0.0010(16)
C11 0.009(2) 0.025(3) 0.012(2) -0.0008(17) 0.0011(17) 0.001(2)
C12 0.010(2) 0.026(3) 0.011(2) -0.0026(17) 0.0040(18) 0.0020(19)
C13 0.013(3) 0.032(3) 0.009(2) -0.0004(17) 0.0046(18) 0.000(2)
C14 0.016(3) 0.027(3) 0.011(2) -0.0036(17) 0.005(2) -0.005(2)
C15 0.011(3) 0.028(3) 0.010(2) -0.0019(17) 0.0050(19) -0.0002(19)
C16 0.012(3) 0.027(3) 0.016(2) -0.0032(17) 0.004(2) -0.003(2)
C17 0.012(3) 0.025(3) 0.017(2) 0.0030(17) 0.008(2) 0.0067(19)
C18 0.012(3) 0.032(3) 0.012(2) 0.0031(18) 0.0027(19) 0.002(2)
C19 0.011(3) 0.034(3) 0.010(2) -0.0054(19) 0.0022(18) -0.006(2)
C20 0.011(3) 0.022(2) 0.013(2) 0.0010(17) 0.0060(19) 0.0039(18)
N1 0.011(2) 0.028(2) 0.0088(18) -0.0017(15) 0.0014(15) 0.0023(17)
N3 0.015(2) 0.025(2) 0.0129(19) 0.0004(15) 0.0043(16) -0.0001(17)
N7 0.011(2) 0.027(2) 0.0089(18) 0.0001(14) -0.0010(15) -0.0018(17)
N9 0.014(2) 0.027(2) 0.0104(18) 0.0010(15) 0.0050(15) -0.0009(17)
N10 0.014(2) 0.020(2) 0.014(2) 0.0034(16) -0.0011(18) -0.0004(18)
C6 0.003(2) 0.030(3) 0.016(2) 0.0025(17) 0.0053(19) -0.0011(18)
C2 0.009(2) 0.031(3) 0.008(2) -0.0067(17) 0.0009(18) -0.002(2)
C4 0.011(3) 0.026(3) 0.011(2) 0.0028(17) 0.0061(19) 0.0071(19)
C8 0.010(3) 0.026(3) 0.013(2) 0.0022(18) 0.0016(19) 0.003(2)
C5 0.009(2) 0.025(3) 0.010(2) 0.0007(17) 0.0029(18) -0.0005(19)

loop_
_atom_type_symbol
_atom_type_description
_atom_type_scat_dispersion_real
_atom_type_scat_dispersion_imag
_atom_type_scat_source
C C 0.0033 0.0016 'International Tables Vol C Tables 4.2.6.8 and 6.1.1.4'
H H 0.0000 0.0000 'International Tables Vol C Tables 4.2.6.8 and 6.1.1.4'
N N 0.0061 0.0033 'International Tables Vol C Tables 4.2.6.8 and 6.1.1.4'
O O 0.0106 0.0060 'International Tables Vol C Tables 4.2.6.8 and 6.1.1.4'
Mn Mn 0.3368 0.7283 'International Tables Vol C Tables 4.2.6.8 and 6.1.1.4'

loop_
_geom_angle_atom_site_label_1
_geom_angle_atom_site_label_2
_geom_angle_atom_site_label_3
_geom_angle
_geom_angle_site_symmetry_1
_geom_angle_site_symmetry_3
O1 Mn O1 180.00(19) . 3_556
O1 Mn O11 86.32(14) . 3_556
O1 Mn O11 93.68(14) 3_556 3_556
O1 Mn O11 93.68(14) . .
O1 Mn O11 86.32(14) 3_556 .
O11 Mn O11 180.00(15) 3_556 .
O1 Mn N11 92.12(14) . 3_556
O1 Mn N11 87.88(14) 3_556 3_556
O11 Mn N11 74.37(12) 3_556 3_556
O11 Mn N11 105.63(12) . 3_556
O1 Mn N11 87.88(14) . .
O1 Mn N11 92.12(14) 3_556 .
O11 Mn N11 105.63(12) 3_556 .
O11 Mn N11 74.37(12) . .
N11 Mn N11 180.00(10) 3_556 .
C11 O11 Mn 117.9(3) . .
C12 N11 C20 118.7(4) . .
C12 N11 Mn 110.6(3) . .
C20 N11 Mn 129.2(3) . .
O12 C11 O11 125.8(4) . .
O12 C11 C12 116.5(4) . .
O11 C11 C12 117.7(4) . .
N11 C12 C13 123.8(4) . .
N11 C12 C11 116.8(4) . .
C13 C12 C11 119.4(4) . .
C14 C13 C12 118.5(4) . .
C13 C14 C15 120.0(4) . .
C14 C15 C16 123.3(4) . .
C14 C15 C20 117.6(4) . .
C16 C15 C20 119.1(4) . .
C17 C16 C15 120.5(4) . .
C16 C17 C18 120.3(4) . .
C19 C18 C17 121.2(4) . .
C18 C19 C20 119.9(4) . .
N11 C20 C19 119.7(4) . .
N11 C20 C15 121.3(4) . .
C19 C20 C15 119.0(4) . .
C2 N1 C6 118.1(4) . .
C2 N3 C4 110.6(4) . .
C8 N7 C5 103.2(4) . .
C8 N9 C4 105.3(4) . .
N10 C6 N1 118.6(4) . .
N10 C6 C5 124.3(4) . .
N1 C6 C5 117.1(4) . .
N3 C2 N1 130.1(4) . .
N3 C4 N9 127.7(4) . .
N3 C4 C5 126.0(4) . .
N9 C4 C5 106.2(4) . .
N7 C8 N9 115.1(4) . .
C4 C5 N7 110.1(4) . .
C4 C5 C6 118.1(4) . .
N7 C5 C6 131.8(4) . .

loop_
_geom_bond_atom_site_label_1
_geom_bond_atom_site_label_2
_geom_bond_distance
_geom_bond_site_symmetry_2
Mn O1 2.172(3) .
Mn O1 2.172(3) 3_556
Mn O11 2.177(3) 3_556
Mn O11 2.177(3) .
Mn N11 2.338(4) 3_556
Mn N11 2.338(4) .
O11 C11 1.266(5) .
O12 C11 1.246(5) .
N11 C12 1.318(6) .
N11 C20 1.362(6) .
C11 C12 1.522(6) .
C12 C13 1.411(6) .
C13 C14 1.364(6) .
C14 C15 1.408(6) .
C15 C16 1.409(6) .
C15 C20 1.433(6) .
C16 C17 1.364(6) .
C17 C18 1.410(6) .
C18 C19 1.366(7) .
C19 C20 1.413(6) .
N1 C2 1.336(6) .
N1 C6 1.362(6) .
N3 C2 1.333(6) .
N3 C4 1.346(6) .
N7 C8 1.305(6) .
N7 C5 1.393(6) .
N9 C8 1.354(6) .
N9 C4 1.370(5) .
N10 C6 1.337(6) .
C6 C5 1.405(6) .
C4 C5 1.383(6) .

loop_
_geom_hbond_atom_site_label_D
_geom_hbond_atom_site_label_H
_geom_hbond_atom_site_label_A
_geom_hbond_distance_DH
_geom_hbond_distance_HA
_geom_hbond_distance_DA
_geom_hbond_angle_DHA
_geom_hbond_site_symmetry_A
_geom_hbond_publ_flag
N9 H9 O12 1.12(6) 1.57(6) 2.679(5) 170(4) 3_657 yes
O1 H11 N3 0.97(5) 1.82(5) 2.787(5) 173(4) . yes
O1 H12 O12 0.86(6) 2.02(6) 2.871(5) 170(5) 1_554 yes
N10 H101 N7 0.97(5) 2.05(5) 2.985(6) 161(5) 4_454 yes
N10 H102 N1 0.91(5) 2.18(4) 3.061(5) 163(4) 4_555 yes
C19 H19 O11 0.9300 2.4900 3.330(6) 150.00 3_556 yes

loop_
_geom_torsion_atom_site_label_1
_geom_torsion_atom_site_label_2
_geom_torsion_atom_site_label_3
_geom_torsion_atom_site_label_4
_geom_torsion
_geom_torsion_site_symmetry_1
O1 Mn O11 C11 88.6(3) .
O1 Mn O11 C11 -91.4(3) 3_556
O11 Mn O11 C11 -170(67) 3_556
N11 Mn O11 C11 -178.2(3) 3_556
N11 Mn O11 C11 1.8(3) .
O1 Mn N11 C12 -86.1(3) .
O1 Mn N11 C12 93.9(3) 3_556
O11 Mn N11 C12 -171.6(3) 3_556
O11 Mn N11 C12 8.4(3) .
N11 Mn N11 C12 -153(100) 3_556
O1 Mn N11 C20 79.6(4) .
O1 Mn N11 C20 -100.4(4) 3_556
O11 Mn N11 C20 -5.9(4) 3_556
O11 Mn N11 C20 174.1(4) .
N11 Mn N11 C20 13(100) 3_556
Mn O11 C11 O12 169.5(3) .
Mn O11 C11 C12 -10.9(5) .
C20 N11 C12 C13 -1.1(7) .
Mn N11 C12 C13 166.3(4) .
C20 N11 C12 C11 176.4(4) .
Mn N11 C12 C11 -16.2(5) .
O12 C11 C12 N11 -161.1(4) .
O11 C11 C12 N11 19.2(6) .
O12 C11 C12 C13 16.5(6) .
O11 C11 C12 C13 -163.1(4) .
N11 C12 C13 C14 -1.4(7) .
C11 C12 C13 C14 -178.8(4) .
C12 C13 C14 C15 2.8(7) .
C13 C14 C15 C16 178.4(4) .
C13 C14 C15 C20 -1.8(6) .
C14 C15 C16 C17 179.2(4) .
C20 C15 C16 C17 -0.7(6) .
C15 C16 C17 C18 1.5(7) .
C16 C17 C18 C19 -1.0(7) .
C17 C18 C19 C20 -0.5(7) .
C12 N11 C20 C19 -177.9(4) .
Mn N11 C20 C19 17.3(6) .
C12 N11 C20 C15 2.2(6) .
Mn N11 C20 C15 -162.6(3) .
C18 C19 C20 N11 -178.6(4) .
C18 C19 C20 C15 1.3(6) .
C14 C15 C20 N11 -0.7(6) .
C16 C15 C20 N11 179.1(4) .
C14 C15 C20 C19 179.4(4) .
C16 C15 C20 C19 -0.8(6) .
C2 N1 C6 N10 179.4(4) .
C2 N1 C6 C5 -0.7(6) .
C4 N3 C2 N1 0.9(7) .
C6 N1 C2 N3 -0.4(7) .
C2 N3 C4 N9 178.2(4) .
C2 N3 C4 C5 -0.4(6) .
C8 N9 C4 N3 -177.5(4) .
C8 N9 C4 C5 1.3(5) .
C5 N7 C8 N9 0.7(5) .
C4 N9 C8 N7 -1.3(5) .
N3 C4 C5 N7 177.9(4) .
N9 C4 C5 N7 -0.9(5) .
N3 C4 C5 C6 -0.6(7) .
N9 C4 C5 C6 -179.4(4) .
C8 N7 C5 C4 0.2(5) .
C8 N7 C5 C6 178.4(5) .
N10 C6 C5 C4 -178.9(4) .
N1 C6 C5 C4 1.2(6) .
N10 C6 C5 N7 2.9(8) .
N1 C6 C5 N7 -177.0(4) .
